data_2021430
loop_
_publ_author_name
'Venkateshwaran, Krishnan'
'Deka, Rajesh'
'Raju, Saravanan'
'Singh, Harkesh B.'
'Butcher, Ray J.'

_publ_section_title
;
 Hypervalent organoselenium compounds stabilized by intramolecular
 coordination: synthesis and crystal structures
;
_journal_issue 1
_journal_name_full 'Acta Crystallographica Section C'
_journal_page_first
;
;
_journal_paper_doi 10.1107/S2053229618014833
_journal_volume 75
_journal_year 2019
_chemical_formula_iupac 'C14 H12 O Se2'
_chemical_formula_moiety 'C14 H12 O Se2'
_chemical_formula_sum 'C14 H12 O Se2'
_chemical_formula_weight 354.16
_chemical_name_systematic
;
5-Phenyl-5,6-dihydro-4<i>H</i>-benzo[<i>c</i>][1,2]oxaselenole-7-carbaldehyde
;
_space_group_crystal_system monoclinic
_space_group_IT_number 14
_space_group_name_Hall '-P 2ybc'
_space_group_name_H-M_alt 'P 1 21/c 1'
_symmetry_space_group_name_Hall '-P 2ybc'
_symmetry_space_group_name_H-M 'P 1 21/c 1'
_atom_sites_solution_hydrogens geom
_audit_creation_method SHELXL-2018/3
_cell_angle_alpha 90
_cell_angle_beta 92.663(2)
_cell_angle_gamma 90
_cell_formula_units_Z 4
_cell_length_a 7.1083(2)
_cell_length_b 13.8408(3)
_cell_length_c 12.5601(4)
_cell_measurement_reflns_used 9896
_cell_measurement_temperature 100(2)
_cell_measurement_theta_max 29.1
_cell_measurement_theta_min 5.8
_cell_volume 1234.39(6)
_computing_cell_refinement
;
CrysAlis PRO (Rigaku OD, 2015)
;
_computing_data_collection
;
CrysAlis PRO (Rigaku OD, 2015)
;
_computing_data_reduction
;
CrysAlis PRO (Rigaku OD, 2015)
;
_computing_molecular_graphics
;
SHELXTL (Sheldrick, 2008)
;
_computing_publication_material
;
SHELXTL (Sheldrick, 2008)
;
_computing_structure_refinement
;
SHELXL2018 (Sheldrick, 2015b)
;
_computing_structure_solution
;
SHELXT (Sheldrick, 2015a)
;
_diffrn_ambient_temperature 100(2)
_diffrn_measured_fraction_theta_full 0.979
_diffrn_measured_fraction_theta_max 0.897
_diffrn_measurement_device_type 'Rigaku Saturn724 CCD'
_diffrn_measurement_method \w
_diffrn_radiation_type MoK\a
_diffrn_radiation_wavelength 0.71073
_diffrn_reflns_av_R_equivalents 0.0929
_diffrn_reflns_av_unetI/netI 0.0822
_diffrn_reflns_limit_h_max 8
_diffrn_reflns_limit_h_min -8
_diffrn_reflns_limit_k_max 16
_diffrn_reflns_limit_k_min -16
_diffrn_reflns_limit_l_max 14
_diffrn_reflns_limit_l_min -14
_diffrn_reflns_number 3592
_diffrn_reflns_theta_full 25.242
_diffrn_reflns_theta_max 31.204
_diffrn_reflns_theta_min 4.372
_exptl_absorpt_coefficient_mu 5.969
_exptl_absorpt_correction_T_max 0.442
_exptl_absorpt_correction_T_min 0.086
_exptl_absorpt_correction_type numerical
_exptl_absorpt_process_details
;
(<i>NUMABS</i>; Higashi, 1999)
;
_exptl_crystal_colour yellow
_exptl_crystal_density_diffrn 1.906
_exptl_crystal_description prism
_exptl_crystal_F_000 688
_exptl_crystal_size_max 0.26
_exptl_crystal_size_mid 0.16
_exptl_crystal_size_min 0.06
_refine_diff_density_max 2.129
_refine_diff_density_min -1.087
_refine_ls_extinction_method none
_refine_ls_goodness_of_fit_ref 1.066
_refine_ls_hydrogen_treatment constr
_refine_ls_matrix_type full
_refine_ls_number_parameters 155
_refine_ls_number_reflns 3592
_refine_ls_number_restraints 0
_refine_ls_restrained_S_all 1.066
_refine_ls_R_factor_all 0.0607
_refine_ls_R_factor_gt 0.0552
_refine_ls_shift/su_max 0.000
_refine_ls_shift/su_mean 0.000
_refine_ls_structure_factor_coef Fsqd
_refine_ls_weighting_details 'w=1/[\s^2^(Fo^2^)+(0.0613P)^2^+3.1028P] where P=(Fo^2^+2Fc^2^)/3'
_refine_ls_weighting_scheme calc
_refine_ls_wR_factor_gt 0.1404
_refine_ls_wR_factor_ref 0.1469
_reflns_number_gt 3210
_reflns_number_total 3592
_reflns_threshold_expression 'I > 2\s(I)'
_cod_data_source_file cu3133sup1.cif
_cod_data_source_block 15
_cod_database_code 2021430
_shelx_space_group_comment
;
The symmetry employed for this shelxl refinement is uniquely defined
by the following loop, which should always be used as a source of
symmetry information in preference to the above space-group names.
They are only intended as comments.
;

loop_
_space_group_symop_operation_xyz
'x, y, z'
'-x, y+1/2, -z+1/2'
'-x, -y, -z'
'x, -y-1/2, z-1/2'

loop_
_atom_site_type_symbol
_atom_site_label
_atom_site_fract_x
_atom_site_fract_y
_atom_site_fract_z
_atom_site_U_iso_or_equiv
_atom_site_adp_type
_atom_site_calc_flag
_atom_site_occupancy
Se Se1 0.30058(5) 0.38460(3) 0.26380(3) 0.02087(14) Uani d 1
Se Se2 0.22249(5) 0.46181(3) 0.09784(4) 0.02753(15) Uani d 1
O O1 0.4344(4) 0.3257(2) 0.4280(2) 0.0218(5) Uani d 1
C C1 0.5087(5) 0.4669(3) 0.2863(3) 0.0191(7) Uani d 1
C C2 0.5442(5) 0.5374(3) 0.2044(4) 0.0247(8) Uani d 1
C C3 0.7230(6) 0.5973(4) 0.2160(4) 0.0323(9) Uani d 1
H H3A 0.827376 0.562325 0.183411 0.039 Uiso calc 1
H H3B 0.704192 0.659307 0.177669 0.039 Uiso calc 1
C C4 0.7745(6) 0.6170(3) 0.3320(4) 0.0280(9) Uani d 1
H H4 0.668097 0.654061 0.361539 0.034 Uiso calc 1
C C5 0.7934(5) 0.5208(3) 0.3957(4) 0.0238(8) Uani d 1
H H5A 0.907564 0.486138 0.374598 0.029 Uiso calc 1
H H5B 0.808833 0.535651 0.472762 0.029 Uiso calc 1
C C6 0.6235(5) 0.4562(3) 0.3766(3) 0.0205(7) Uani d 1
C C7 0.4253(6) 0.5453(3) 0.1185(4) 0.0264(8) Uani d 1
H H7 0.445301 0.594426 0.067442 0.032 Uiso calc 1
C C8 0.5745(6) 0.3832(3) 0.4485(4) 0.0255(8) Uani d 1
H H8 0.646413 0.376173 0.513696 0.031 Uiso calc 1
C C9 0.9499(6) 0.6780(3) 0.3481(3) 0.0289(9) Uani d 1
C C10 1.0923(7) 0.6835(4) 0.2759(4) 0.0347(10) Uani d 1
H H10 1.086007 0.643539 0.214314 0.042 Uiso calc 1
C C11 1.2429(6) 0.7460(3) 0.2922(4) 0.0290(9) Uani d 1
H H11 1.337292 0.750165 0.241227 0.035 Uiso calc 1
C C12 1.2548(6) 0.8022(3) 0.3829(4) 0.0269(8) Uani d 1
H H12 1.356155 0.846331 0.394309 0.032 Uiso calc 1
C C13 1.1176(6) 0.7939(3) 0.4576(4) 0.0291(9) Uani d 1
H H13 1.126722 0.831209 0.521062 0.035 Uiso calc 1
C C14 0.9679(6) 0.7315(3) 0.4397(4) 0.0284(8) Uani d 1
H H14 0.875966 0.725566 0.491874 0.034 Uiso calc 1

loop_
_atom_site_aniso_label
_atom_site_aniso_U_11
_atom_site_aniso_U_22
_atom_site_aniso_U_33
_atom_site_aniso_U_12
_atom_site_aniso_U_13
_atom_site_aniso_U_23
Se1 0.01223(18) 0.0206(2) 0.0299(3) -0.00103(11) 0.00277(14) -0.00151(14)
Se2 0.0183(2) 0.0294(2) 0.0341(3) -0.00239(13) -0.00616(16) 0.00050(16)
O1 0.0165(11) 0.0265(13) 0.0231(14) -0.0034(10) 0.0078(9) 0.0040(11)
C1 0.0153(15) 0.0172(15) 0.0248(19) 0.0004(11) 0.0011(13) -0.0011(13)
C2 0.0195(16) 0.0190(17) 0.035(2) -0.0032(12) -0.0042(15) 0.0061(15)
C3 0.0239(19) 0.031(2) 0.041(3) -0.0058(16) -0.0055(17) 0.0096(19)
C4 0.0230(18) 0.033(2) 0.028(2) -0.0039(14) 0.0005(15) 0.0012(16)
C5 0.0157(16) 0.0234(17) 0.032(2) 0.0017(12) -0.0050(14) -0.0019(15)
C6 0.0153(15) 0.0179(16) 0.028(2) 0.0025(11) -0.0008(13) -0.0033(14)
C7 0.0216(17) 0.0235(18) 0.033(2) -0.0031(13) -0.0068(15) 0.0059(16)
C8 0.0215(17) 0.028(2) 0.027(2) 0.0035(14) 0.0032(14) 0.0005(15)
C9 0.0229(18) 0.039(2) 0.024(2) -0.0130(16) -0.0013(14) 0.0034(17)
C10 0.038(2) 0.040(2) 0.027(2) -0.0219(19) 0.0059(17) -0.0082(19)
C11 0.0250(19) 0.033(2) 0.030(2) -0.0155(16) 0.0079(15) -0.0006(17)
C12 0.0294(19) 0.0225(17) 0.029(2) -0.0110(15) 0.0028(15) -0.0013(16)
C13 0.0283(19) 0.0270(19) 0.032(2) -0.0023(15) 0.0048(16) -0.0062(17)
C14 0.0193(17) 0.039(2) 0.027(2) -0.0034(15) 0.0051(14) 0.0034(17)

loop_
_atom_type_symbol
_atom_type_description
_atom_type_scat_dispersion_real
_atom_type_scat_dispersion_imag
_atom_type_scat_source
C C 0.0033 0.0016 'International Tables Vol C Tables 4.2.6.8 and 6.1.1.4'
H H 0.0000 0.0000 'International Tables Vol C Tables 4.2.6.8 and 6.1.1.4'
O O 0.0106 0.0060 'International Tables Vol C Tables 4.2.6.8 and 6.1.1.4'
Se Se -0.0929 2.2259 'International Tables Vol C Tables 4.2.6.8 and 6.1.1.4'

loop_
_geom_angle_atom_site_label_1
_geom_angle_atom_site_label_2
_geom_angle_atom_site_label_3
_geom_angle
_geom_angle_publ_flag
C1 Se1 O1 78.26(14) y
C1 Se1 Se2 90.54(12) y
O1 Se1 Se2 168.62(7) y
C7 Se2 Se1 90.52(14) y
C8 O1 Se1 103.6(2) y
C6 C1 C2 122.8(3) ?
C6 C1 Se1 119.5(3) y
C2 C1 Se1 117.6(3) y
C7 C2 C1 120.0(4) ?
C7 C2 C3 121.7(4) ?
C1 C2 C3 118.2(4) ?
C4 C3 C2 110.8(4) ?
C4 C3 H3A 109.5 ?
C2 C3 H3A 109.5 ?
C4 C3 H3B 109.5 ?
C2 C3 H3B 109.5 ?
H3A C3 H3B 108.1 ?
C3 C4 C9 113.0(4) ?
C3 C4 C5 110.7(4) ?
C9 C4 C5 111.0(3) ?
C3 C4 H4 107.3 ?
C9 C4 H4 107.3 ?
C5 C4 H4 107.3 ?
C6 C5 C4 112.0(3) ?
C6 C5 H5A 109.2 ?
C4 C5 H5A 109.2 ?
C6 C5 H5B 109.2 ?
C4 C5 H5B 109.2 ?
H5A C5 H5B 107.9 ?
C1 C6 C8 116.8(4) ?
C1 C6 C5 120.4(4) ?
C8 C6 C5 122.8(4) ?
C2 C7 Se2 121.2(3) ?
C2 C7 H7 119.4 ?
Se2 C7 H7 119.4 ?
O1 C8 C6 121.7(4) ?
O1 C8 H8 119.1 ?
C6 C8 H8 119.1 ?
C14 C9 C10 118.4(4) ?
C14 C9 C4 117.3(4) ?
C10 C9 C4 124.3(4) ?
C11 C10 C9 121.2(4) ?
C11 C10 H10 119.4 ?
C9 C10 H10 119.4 ?
C12 C11 C10 119.5(4) ?
C12 C11 H11 120.3 ?
C10 C11 H11 120.3 ?
C11 C12 C13 119.5(4) ?
C11 C12 H12 120.2 ?
C13 C12 H12 120.2 ?
C14 C13 C12 120.2(4) ?
C14 C13 H13 119.9 ?
C12 C13 H13 119.9 ?
C9 C14 C13 121.1(4) ?
C9 C14 H14 119.5 ?
C13 C14 H14 119.5 ?

loop_
_geom_bond_atom_site_label_1
_geom_bond_atom_site_label_2
_geom_bond_distance
_geom_bond_publ_flag
Se1 C1 1.878(4) y
Se1 O1 2.375(3) y
Se1 Se2 2.3849(6) y
Se2 C7 1.856(4) y
O1 C8 1.292(5) y
C1 C6 1.375(5) ?
C1 C2 1.449(6) ?
C2 C7 1.344(6) ?
C2 C3 1.518(6) ?
C3 C4 1.511(7) ?
C3 H3A 0.9900 ?
C3 H3B 0.9900 ?
C4 C9 1.511(6) ?
C4 C5 1.555(6) ?
C4 H4 1.0000 ?
C5 C6 1.512(5) ?
C5 H5A 0.9900 ?
C5 H5B 0.9900 ?
C6 C8 1.409(6) ?
C7 H7 0.9500 ?
C8 H8 0.9500 ?
C9 C14 1.370(7) ?
C9 C10 1.392(6) ?
C10 C11 1.384(5) ?
C10 H10 0.9500 ?
C11 C12 1.380(6) ?
C11 H11 0.9500 ?
C12 C13 1.389(6) ?
C12 H12 0.9500 ?
C13 C14 1.380(6) ?
C13 H13 0.9500 ?
C14 H14 0.9500 ?

loop_
_geom_torsion_atom_site_label_1
_geom_torsion_atom_site_label_2
_geom_torsion_atom_site_label_3
_geom_torsion_atom_site_label_4
_geom_torsion
O1 Se1 C1 C6 -0.9(3)
Se2 Se1 C1 C6 -178.9(3)
O1 Se1 C1 C2 177.0(3)
Se2 Se1 C1 C2 -0.9(3)
C6 C1 C2 C7 -179.0(4)
Se1 C1 C2 C7 3.1(6)
C6 C1 C2 C3 4.1(6)
Se1 C1 C2 C3 -173.8(3)
C7 C2 C3 C4 149.9(4)
C1 C2 C3 C4 -33.3(6)
C2 C3 C4 C9 -179.0(4)
C2 C3 C4 C5 55.8(5)
C3 C4 C5 C6 -50.8(5)
C9 C4 C5 C6 -177.2(4)
C2 C1 C6 C8 -178.6(3)
Se1 C1 C6 C8 -0.7(5)
C2 C1 C6 C5 1.4(6)
Se1 C1 C6 C5 179.2(3)
C4 C5 C6 C1 22.2(5)
C4 C5 C6 C8 -157.9(4)
C1 C2 C7 Se2 -4.0(6)
C3 C2 C7 Se2 172.8(3)
Se1 Se2 C7 C2 2.6(4)
Se1 O1 C8 C6 -3.8(4)
C1 C6 C8 O1 3.5(6)
C5 C6 C8 O1 -176.4(4)
C3 C4 C9 C14 154.4(4)
C5 C4 C9 C14 -80.5(5)
C3 C4 C9 C10 -25.2(7)
C5 C4 C9 C10 99.9(5)
C14 C9 C10 C11 -4.2(8)
C4 C9 C10 C11 175.4(5)
C9 C10 C11 C12 1.7(8)
C10 C11 C12 C13 1.2(7)
C11 C12 C13 C14 -1.6(7)
C10 C9 C14 C13 3.9(7)
C4 C9 C14 C13 -175.8(4)
C12 C13 C14 C9 -1.0(7)

_cod_database_fobs_code 2021430
